data_2108790
loop_
_publ_author_name
'Zarychta, Bartosz'
'Czapla, Zbigniew'
'Przes\/lawski, Janusz'
'Szklarz, Przemys\/law'

_publ_section_title
;
 Structure, ferroelasticity and Goldilocks zone phase transitions in
 C~3~H~5~N~2~Al(SO~4~)~2~&#x00B7;6H~2~O
;
_journal_coeditor_code XK5078SUP1
_journal_issue 2
_journal_name_full 'Acta Crystallographica Section B'
_journal_page_first
;
;
_journal_paper_doi 10.1107/S2052520621001256
_journal_volume 77
_journal_year 2021
_chemical_formula_sum 'C3 H17 Al N2 O14 S2'
_chemical_formula_weight 396.29
_space_group_crystal_system monoclinic
_space_group_IT_number 13
_space_group_name_Hall '-P 2ya'
_space_group_name_H-M_alt 'P 1 2/a 1'
_atom_sites_solution_hydrogens mixed
_audit_creation_method SHELXL-2013
_cell_angle_alpha 90
_cell_angle_beta 88.835(9)
_cell_angle_gamma 90
_cell_formula_units_Z 2
_cell_length_a 12.0026(10)
_cell_length_b 6.7859(6)
_cell_length_c 9.1005(11)
_cell_measurement_reflns_used 4395
_cell_measurement_temperature 290.0(1)
_cell_measurement_theta_max 25.998
_cell_measurement_theta_min 3.002
_cell_volume 741.07(13)
_computing_cell_refinement 'CrysAlis RED (Oxford Diffraction, 2007)'
_computing_data_collection 'CrysAlis CCD (Oxford Diffraction, 2007)'
_computing_data_reduction 'CrysAlis RED (Oxford Diffraction, 2007)'
_computing_molecular_graphics 'Mercury (Macrae, 2020)'
_computing_structure_refinement 'SHELXL-2014 (Sheldrick, 2014)'
_computing_structure_solution 'SHELXS-2014 (Sheldrick, 2014)'
_diffrn_ambient_temperature 290.0(1)
_diffrn_detector_area_resol_mean 10.4508
_diffrn_measured_fraction_theta_full 0.979
_diffrn_measured_fraction_theta_max 0.979
_diffrn_measurement_device '4-circle kappa geometry goniometer'
_diffrn_measurement_device_type 'Oxford Diffraction Xcalibur System'
_diffrn_measurement_method \w--scan
_diffrn_radiation_monochromator graphite
_diffrn_radiation_source 'Enhance (Mo) X-ray Source'
_diffrn_radiation_type MoK\a
_diffrn_radiation_wavelength 0.71073
_diffrn_reflns_av_R_equivalents 0.0622
_diffrn_reflns_av_unetI/netI 0.0539
_diffrn_reflns_Laue_measured_fraction_full 0.979
_diffrn_reflns_Laue_measured_fraction_max 0.979
_diffrn_reflns_limit_h_max 14
_diffrn_reflns_limit_h_min -14
_diffrn_reflns_limit_k_max 7
_diffrn_reflns_limit_k_min -8
_diffrn_reflns_limit_l_max 11
_diffrn_reflns_limit_l_min -8
_diffrn_reflns_number 4395
_diffrn_reflns_point_group_measured_fraction_full 0.979
_diffrn_reflns_point_group_measured_fraction_max 0.979
_diffrn_reflns_theta_full 25.242
_diffrn_reflns_theta_max 25.998
_diffrn_reflns_theta_min 3.002
_diffrn_standards_decay_% 0
_diffrn_standards_interval_count 0
_diffrn_standards_interval_time 0
_diffrn_standards_number 0
_exptl_absorpt_coefficient_mu 0.495
_exptl_absorpt_correction_type none
_exptl_crystal_colour colorless
_exptl_crystal_density_diffrn 1.776
_exptl_crystal_description irregular
_exptl_crystal_F_000 412
_exptl_crystal_size_max 0.25
_exptl_crystal_size_mid 0.20
_exptl_crystal_size_min 0.125
_refine_diff_density_max 0.521
_refine_diff_density_min -0.479
_refine_diff_density_rms 0.097
_refine_ls_extinction_method none
_refine_ls_goodness_of_fit_ref 0.972
_refine_ls_hydrogen_treatment mixed
_refine_ls_matrix_type full
_refine_ls_number_parameters 125
_refine_ls_number_reflns 1431
_refine_ls_number_restraints 0
_refine_ls_restrained_S_all 0.972
_refine_ls_R_factor_all 0.0673
_refine_ls_R_factor_gt 0.0498
_refine_ls_shift/su_max 0.000
_refine_ls_shift/su_mean 0.000
_refine_ls_structure_factor_coef Fsqd
_refine_ls_weighting_details 'w=1/[\s^2^(Fo^2^)+(0.0750P)^2^] where P=(Fo^2^+2Fc^2^)/3'
_refine_ls_weighting_scheme calc
_refine_ls_wR_factor_gt 0.1154
_refine_ls_wR_factor_ref 0.1214
_reflns_Friedel_coverage 0.000
_reflns_number_gt 1082
_reflns_number_total 1431
_reflns_threshold_expression 'I > 2\s(I)'
_cod_data_source_file xk5078sup1.cif
_cod_data_source_block I_non-standard_setting
_cod_original_sg_symbol_H-M 'P 2/a'
_cod_database_code 2108790
_shelx_space_group_comment
;
The symmetry employed for this shelxl refinement is uniquely defined
by the following loop, which should always be used as a source of
symmetry information in preference to the above space-group names.
They are only intended as comments.
;
_shelxl_version_number 2013-4

loop_
_space_group_symop_operation_xyz
'x, y, z'
'-x+1/2, y, -z'
'-x, -y, -z'
'x-1/2, -y, z'

loop_
_atom_site_label
_atom_site_type_symbol
_atom_site_fract_x
_atom_site_fract_y
_atom_site_fract_z
_atom_site_U_iso_or_equiv
_atom_site_adp_type
_atom_site_occupancy
_atom_site_site_symmetry_order
_atom_site_calc_flag
_atom_site_refinement_flags_posn
_atom_site_refinement_flags_adp
_atom_site_refinement_flags_occupancy
_atom_site_disorder_assembly
_atom_site_disorder_group
Al1 Al 0.2500 0.26554(15) 0.0000 0.0198(3) Uani 1 2 d S T P . .
O1 O 0.31352(19) 0.4649(3) 0.1142(2) 0.0280(5) Uani 1 1 d . . . . .
H1A H 0.275(3) 0.568(6) 0.155(4) 0.050(11) Uiso 1 1 d . . . . .
H1B H 0.365(3) 0.460(6) 0.145(4) 0.049(13) Uiso 1 1 d . . . . .
O1A O 0.1197(2) 0.2657(3) 0.1153(3) 0.0289(6) Uani 1 1 d . . . . .
H1AA H 0.093(3) 0.348(5) 0.147(4) 0.032(11) Uiso 1 1 d . . . . .
H1AB H 0.091(3) 0.169(5) 0.139(4) 0.034(10) Uiso 1 1 d . . . . .
O1B O 0.18848(19) 0.0682(3) -0.1164(2) 0.0289(5) Uani 1 1 d . . . . .
H1BA H 0.130(3) 0.061(5) -0.139(4) 0.040(11) Uiso 1 1 d . . . . .
H1BB H 0.228(3) -0.044(6) -0.153(4) 0.053(11) Uiso 1 1 d . . . . .
S1 S 0.57521(6) 0.23069(9) 0.26261(8) 0.0227(3) Uani 1 1 d . . . . .
O2 O 0.52020(15) 0.4138(3) 0.2171(2) 0.0304(5) Uani 1 1 d . . . . .
O2A O 0.52129(16) 0.0634(3) 0.1882(2) 0.0365(6) Uani 1 1 d . . . . .
O2B O 0.69411(17) 0.2363(2) 0.2168(3) 0.0297(5) Uani 1 1 d . . . . .
O3 O 0.56481(19) 0.2052(3) 0.4211(3) 0.0390(6) Uani 1 1 d . . . . .
N1 N 0.6636(2) 0.7997(5) 0.5045(3) 0.0448(8) Uani 1 1 d . . . . .
H1 H 0.5957 0.8402 0.5078 0.054 Uiso 1 1 calc R U . . .
C2 C 0.7500 0.9107(7) 0.5000 0.0416(12) Uani 1 2 d S T P . .
H2 H 0.7500 1.0478 0.5000 0.050 Uiso 1 2 calc R U P . .
C2A C 0.6956(3) 0.6120(6) 0.5030(4) 0.0533(10) Uani 1 1 d . . . . .
H2A H 0.6494 0.5019 0.5058 0.064 Uiso 1 1 calc R U . . .

loop_
_atom_site_aniso_label
_atom_site_aniso_U_11
_atom_site_aniso_U_22
_atom_site_aniso_U_33
_atom_site_aniso_U_23
_atom_site_aniso_U_13
_atom_site_aniso_U_12
Al1 0.0158(6) 0.0190(6) 0.0246(6) 0.000 0.0012(5) 0.000
O1 0.0205(13) 0.0278(12) 0.0359(13) -0.0080(9) -0.0044(10) 0.0031(9)
O1A 0.0240(12) 0.0197(11) 0.0423(14) -0.0006(10) 0.0150(10) -0.0003(9)
O1B 0.0192(12) 0.0276(12) 0.0401(13) -0.0087(9) -0.0042(10) 0.0007(9)
S1 0.0153(4) 0.0198(4) 0.0330(4) 0.0003(3) 0.0009(3) 0.0010(3)
O2 0.0218(10) 0.0204(10) 0.0489(13) 0.0038(9) -0.0008(9) 0.0017(9)
O2A 0.0205(11) 0.0233(11) 0.0658(16) -0.0085(10) -0.0057(10) 0.0011(9)
O2B 0.0170(11) 0.0262(11) 0.0456(13) -0.0006(8) 0.0051(9) -0.0003(8)
O3 0.0320(13) 0.0514(14) 0.0335(13) 0.0070(10) 0.0022(10) 0.0023(11)
N1 0.0236(14) 0.074(2) 0.0366(16) -0.0106(16) 0.0009(12) 0.0073(15)
C2 0.049(3) 0.038(3) 0.038(3) 0.000 -0.006(2) 0.000
C2A 0.078(3) 0.049(2) 0.0320(18) -0.0028(18) 0.005(2) -0.032(2)

loop_
_atom_type_symbol
_atom_type_description
_atom_type_scat_dispersion_real
_atom_type_scat_dispersion_imag
_atom_type_scat_source
C C 0.0033 0.0016 'International Tables Vol C Tables 4.2.6.8 and 6.1.1.4'
H H 0.0000 0.0000 'International Tables Vol C Tables 4.2.6.8 and 6.1.1.4'
N N 0.0061 0.0033 'International Tables Vol C Tables 4.2.6.8 and 6.1.1.4'
O O 0.0106 0.0060 'International Tables Vol C Tables 4.2.6.8 and 6.1.1.4'
Al Al 0.0645 0.0514 'International Tables Vol C Tables 4.2.6.8 and 6.1.1.4'
S S 0.1246 0.1234 'International Tables Vol C Tables 4.2.6.8 and 6.1.1.4'

loop_
_geom_angle_atom_site_label_1
_geom_angle_atom_site_label_2
_geom_angle_atom_site_label_3
_geom_angle
_geom_angle_site_symmetry_1
_geom_angle_site_symmetry_3
_geom_angle_publ_flag
O1A Al1 O1A 179.92(14) 2 . ?
O1A Al1 O1B 91.03(10) 2 . ?
O1A Al1 O1B 89.03(10) . . ?
O1A Al1 O1B 89.03(10) 2 2 ?
O1A Al1 O1B 91.03(10) . 2 ?
O1B Al1 O1B 88.46(14) . 2 ?
O1A Al1 O1 88.03(10) 2 . ?
O1A Al1 O1 91.91(11) . . ?
O1B Al1 O1 178.99(9) . . ?
O1B Al1 O1 91.90(11) 2 . ?
O1A Al1 O1 91.91(11) 2 2 ?
O1A Al1 O1 88.02(10) . 2 ?
O1B Al1 O1 91.90(11) . 2 ?
O1B Al1 O1 178.99(9) 2 2 ?
O1 Al1 O1 87.77(15) . 2 ?
Al1 O1 H1A 125(2) . . ?
Al1 O1 H1B 125(3) . . ?
H1A O1 H1B 109(4) . . ?
Al1 O1A H1AA 127(3) . . ?
Al1 O1A H1AB 121(2) . . ?
H1AA O1A H1AB 111(4) . . ?
Al1 O1B H1BA 126(3) . . ?
Al1 O1B H1BB 125(2) . . ?
H1BA O1B H1BB 109(4) . . ?
O3 S1 O2 110.46(12) . . ?
O3 S1 O2A 109.45(13) . . ?
O2 S1 O2A 108.48(13) . . ?
O3 S1 O2B 110.19(14) . . ?
O2 S1 O2B 109.58(11) . . ?
O2A S1 O2B 108.64(12) . . ?
C2 N1 C2A 109.2(3) . . ?
C2 N1 H1 125.4 . . ?
C2A N1 H1 125.4 . . ?
N1 C2 N1 108.0(4) 2_656 . ?
N1 C2 H2 126.0 2_656 . ?
N1 C2 H2 126.0 . . ?
C2A C2A N1 106.77(19) 2_656 . ?
C2A C2A H2A 126.6 2_656 . ?
N1 C2A H2A 126.6 . . ?

loop_
_geom_bond_atom_site_label_1
_geom_bond_atom_site_label_2
_geom_bond_distance
_geom_bond_site_symmetry_2
_geom_bond_publ_flag
Al1 O1A 1.866(2) 2 ?
Al1 O1A 1.866(2) . ?
Al1 O1B 1.869(2) . ?
Al1 O1B 1.869(2) 2 ?
Al1 O1 1.877(2) . ?
Al1 O1 1.877(2) 2 ?
O1 H1A 0.91(4) . ?
O1 H1B 0.69(4) . ?
O1A H1AA 0.70(3) . ?
O1A H1AB 0.77(3) . ?
O1B H1BA 0.74(4) . ?
O1B H1BB 0.95(4) . ?
S1 O3 1.455(2) . ?
S1 O2 1.4706(19) . ?
S1 O2A 1.478(2) . ?
S1 O2B 1.479(2) . ?
N1 C2 1.282(4) . ?
N1 C2A 1.331(5) . ?
N1 H1 0.8600 . ?
C2 N1 1.282(4) 2_656 ?
C2 H2 0.9300 . ?
C2A C2A 1.307(7) 2_656 ?
C2A H2A 0.9300 . ?

loop_
_geom_hbond_atom_site_label_D
_geom_hbond_atom_site_label_H
_geom_hbond_atom_site_label_A
_geom_hbond_distance_DH
_geom_hbond_distance_HA
_geom_hbond_distance_DA
_geom_hbond_angle_DHA
_geom_hbond_site_symmetry_A
O1 H1A S1 0.91(4) 2.91(4) 3.757(2) 155(3) 4_565
O1 H1A O2B 0.91(4) 1.73(4) 2.643(3) 174(3) 4_565
O1 H1B O2 0.69(4) 2.01(4) 2.692(3) 172(4) .
O1A H1AA O2 0.70(3) 1.94(3) 2.640(3) 175(4) 4_565
O1A H1AB S1 0.77(3) 2.94(3) 3.661(2) 157(3) 4
O1A H1AB O2A 0.77(3) 1.84(3) 2.606(3) 178(4) 4
O1B H1BA S1 0.74(4) 2.96(4) 3.630(2) 152(4) 2
O1B H1BA O2A 0.74(4) 1.87(4) 2.614(3) 175(4) 2
O1B H1BB S1 0.95(4) 2.84(4) 3.711(2) 152(3) 3_655
O1B H1BB O2B 0.95(4) 1.70(4) 2.653(3) 177(3) 3_655
N1 H1 S1 0.86 2.94 3.536(3) 128.4 3_666
N1 H1 O3 0.86 2.04 2.811(4) 148.2 3_666
C2 H2 O3 0.93 2.58 3.084(4) 114.4 1_565
C2 H2 O3 0.93 2.58 3.084(4) 114.4 2_666
C2A H2A O3 0.93 2.39 3.269(4) 157.6 .

loop_
_geom_torsion_atom_site_label_1
_geom_torsion_atom_site_label_2
_geom_torsion_atom_site_label_3
_geom_torsion_atom_site_label_4
_geom_torsion
_geom_torsion_site_symmetry_1
_geom_torsion_site_symmetry_2
_geom_torsion_site_symmetry_3
_geom_torsion_site_symmetry_4
_geom_torsion_publ_flag
C2A N1 C2 N1 0.09(17) . . . 2_656 ?
C2 N1 C2A C2A -0.2(5) . . . 2_656 ?

_cod_database_fobs_code 2108790
